data_4109912
loop_
_publ_author_name
'Werner Uhl'
'Andrej Vinogradov'
'Stefan Grimme'

_publ_section_title
;
 C-H Bond Activation by Hyperconjugation with Al-C Bonds and by Chelating
 Coordination of the Hydride Ion
;
_journal_name_full 'Journal of the American Chemical Society'
_journal_page_first 11259
_journal_page_last 11264
_journal_paper_doi 10.1021/ja073657u
_journal_volume 129
_journal_year 2007
_chemical_formula_sum 'C18 H42 Al4'
_chemical_formula_weight 366.44
_chemical_name_systematic
; 
 ? 
;
_chemical_temperature_decomposition 385
_space_group_IT_number 2
_symmetry_cell_setting triclinic
_symmetry_space_group_name_Hall '-P 1'
_symmetry_space_group_name_H-M 'P -1'
_atom_sites_solution_hydrogens geom
_atom_sites_solution_primary direct
_atom_sites_solution_secondary difmap
_audit_creation_method SHELXL-97
_cell_angle_alpha 78.416(2)
_cell_angle_beta 85.403(2)
_cell_angle_gamma 89.980(2)
_cell_formula_units_Z 2
_cell_length_a 9.3371(10)
_cell_length_b 11.4499(12)
_cell_length_c 11.7615(12)
_cell_measurement_reflns_used 'all measured'
_cell_measurement_temperature 153(2)
_cell_volume 1227.7(2)
_computing_cell_refinement 'Bruker SAINT'
_computing_data_collection 'Bruker SMART'
_computing_data_reduction 'Bruker SHELXTL'
_computing_molecular_graphics 'Bruker SHELXTL'
_computing_publication_material 'Bruker SHELXTL'
_computing_structure_refinement 'SHELXL-97 (Sheldrick, 1997)'
_computing_structure_solution 'SHELXS-97 (Sheldrick, 1990)'
_diffrn_ambient_temperature 153(2)
_diffrn_measured_fraction_theta_full 0.909
_diffrn_measured_fraction_theta_max 0.909
_diffrn_measurement_device_type 'CCD area detector'
_diffrn_measurement_method 'omega scans'
_diffrn_radiation_monochromator graphite
_diffrn_radiation_source 'fine-focus sealed tube'
_diffrn_radiation_type MoK\a
_diffrn_radiation_wavelength 0.71073
_diffrn_reflns_av_R_equivalents 0.0311
_diffrn_reflns_av_sigmaI/netI 0.0541
_diffrn_reflns_limit_h_max 13
_diffrn_reflns_limit_h_min -13
_diffrn_reflns_limit_k_max 16
_diffrn_reflns_limit_k_min -16
_diffrn_reflns_limit_l_max 16
_diffrn_reflns_limit_l_min -16
_diffrn_reflns_number 14488
_diffrn_reflns_theta_full 31.32
_diffrn_reflns_theta_max 31.32
_diffrn_reflns_theta_min 1.77
_exptl_absorpt_coefficient_mu 0.187
_exptl_absorpt_correction_type none
_exptl_crystal_colour colourless
_exptl_crystal_density_diffrn 0.991
_exptl_crystal_description plate
_exptl_crystal_F_000 404
_exptl_crystal_size_max 0.28
_exptl_crystal_size_mid 0.17
_exptl_crystal_size_min 0.07
_refine_diff_density_max 0.456
_refine_diff_density_min -0.297
_refine_diff_density_rms 0.063
_refine_ls_extinction_method none
_refine_ls_goodness_of_fit_ref 1.008
_refine_ls_hydrogen_treatment mixed
_refine_ls_matrix_type full
_refine_ls_number_parameters 223
_refine_ls_number_reflns 7313
_refine_ls_number_restraints 0
_refine_ls_restrained_S_all 1.008
_refine_ls_R_factor_all 0.0820
_refine_ls_R_factor_gt 0.0575
_refine_ls_shift/su_max 0.084
_refine_ls_shift/su_mean 0.002
_refine_ls_structure_factor_coef Fsqd
_refine_ls_weighting_details 'calc w=1/[\s^2^(Fo^2^)+(0.0782P)^2^+0.2464P] where P=(Fo^2^+2Fc^2^)/3'
_refine_ls_weighting_scheme calc
_refine_ls_wR_factor_gt 0.1380
_refine_ls_wR_factor_ref 0.1514
_reflns_number_gt 5387
_reflns_number_total 7313
_reflns_threshold_expression >2sigma(I)
_cod_data_source_file ja073657usi20070606_041457.cif
_cod_data_source_block sad_(3)
_cod_database_code 4109912

loop_
_symmetry_equiv_pos_as_xyz
'x, y, z'
'-x, -y, -z'

loop_
_atom_site_label
_atom_site_type_symbol
_atom_site_fract_x
_atom_site_fract_y
_atom_site_fract_z
_atom_site_U_iso_or_equiv
_atom_site_adp_type
_atom_site_occupancy
_atom_site_symmetry_multiplicity
_atom_site_calc_flag
_atom_site_refinement_flags
Al1 Al 1.09428(7) 0.29240(5) 0.10929(5) 0.02855(14) Uani 1 1 d .
C11 C 1.0188(3) 0.3163(2) -0.0423(2) 0.0543(7) Uani 1 1 d .
H11A H 1.0968 0.3225 -0.1016 0.065 Uiso 1 1 calc R
H11B H 0.9645 0.3884 -0.0547 0.065 Uiso 1 1 calc R
H11C H 0.9575 0.2500 -0.0457 0.065 Uiso 1 1 calc R
Al2 Al 1.42072(7) 0.27011(7) 0.11678(6) 0.04042(18) Uani 1 1 d .
C21 C 1.4171(4) 0.3576(3) -0.0452(2) 0.0808(12) Uani 1 1 d .
H21A H 1.4989 0.4107 -0.0650 0.097 Uiso 1 1 calc R
H21B H 1.3306 0.4029 -0.0531 0.097 Uiso 1 1 calc R
H21C H 1.4200 0.3021 -0.0965 0.097 Uiso 1 1 calc R
C22 C 1.6042(3) 0.2035(3) 0.1651(3) 0.0776(10) Uani 1 1 d .
H22A H 1.6389 0.1517 0.1145 0.093 Uiso 1 1 calc R
H22B H 1.5910 0.1590 0.2437 0.093 Uiso 1 1 calc R
H22C H 1.6726 0.2670 0.1609 0.093 Uiso 1 1 calc R
Al3 Al 1.24709(6) 0.42413(5) 0.25793(5) 0.02606(14) Uani 1 1 d .
C31 C 1.2505(3) 0.58589(18) 0.28486(19) 0.0402(5) Uani 1 1 d .
H31A H 1.1874 0.5908 0.3523 0.048 Uiso 1 1 calc R
H31B H 1.2192 0.6397 0.2182 0.048 Uiso 1 1 calc R
H31C H 1.3466 0.6072 0.2974 0.048 Uiso 1 1 calc R
Al4 Al 0.95907(6) 0.28352(5) 0.35288(5) 0.02597(14) Uani 1 1 d .
C41 C 0.8860(2) 0.4409(2) 0.3662(2) 0.0432(5) Uani 1 1 d .
H41A H 0.7858 0.4442 0.3534 0.052 Uiso 1 1 calc R
H41B H 0.9379 0.5010 0.3092 0.052 Uiso 1 1 calc R
H41C H 0.8987 0.4546 0.4427 0.052 Uiso 1 1 calc R
C42 C 0.8562(2) 0.1414(2) 0.4402(2) 0.0513(6) Uani 1 1 d .
H42A H 0.8485 0.1437 0.5216 0.062 Uiso 1 1 calc R
H42B H 0.9076 0.0717 0.4282 0.062 Uiso 1 1 calc R
H42C H 0.7618 0.1388 0.4139 0.062 Uiso 1 1 calc R
H1 H 1.152(2) 0.4199(17) 0.1390(16) 0.022(5) Uiso 1 1 d .
H2 H 0.952(2) 0.2823(17) 0.2088(16) 0.023(5) Uiso 1 1 d .
H3 H 1.408(2) 0.3887(19) 0.1950(18) 0.036(6) Uiso 1 1 d .
C1 C 1.23384(18) 0.17477(15) 0.18440(15) 0.0225(3) Uani 1 1 d .
C2 C 1.21004(16) 0.17410(14) 0.30585(14) 0.0193(3) Uani 1 1 d .
H21 H 1.2132 0.0976 0.3570 0.023 Uiso 1 1 calc R
C3 C 1.18236(17) 0.27203(14) 0.36033(14) 0.0189(3) Uani 1 1 d .
C4 C 1.18716(18) 0.24726(15) 0.49378(14) 0.0218(3) Uani 1 1 d .
H4A H 1.1378 0.1728 0.5251 0.026 Uiso 1 1 calc R
H4B H 1.1335 0.3082 0.5228 0.026 Uiso 1 1 calc R
CT1 C 1.2286(2) 0.04903(17) 0.15136(17) 0.0306(4) Uani 1 1 d .
CT11 C 1.3324(3) -0.03830(19) 0.2181(2) 0.0445(5) Uani 1 1 d .
HT1A H 1.3017 -0.0541 0.2997 0.053 Uiso 1 1 calc R
HT1B H 1.4275 -0.0039 0.2062 0.053 Uiso 1 1 calc R
HT1C H 1.3328 -0.1115 0.1901 0.053 Uiso 1 1 calc R
CT12 C 1.0765(3) -0.0040(2) 0.1788(2) 0.0470(6) Uani 1 1 d .
HT1D H 1.0738 -0.0806 0.1577 0.056 Uiso 1 1 calc R
HT1E H 1.0107 0.0481 0.1354 0.056 Uiso 1 1 calc R
HT1F H 1.0495 -0.0127 0.2606 0.056 Uiso 1 1 calc R
CT13 C 1.2710(3) 0.0589(2) 0.0212(2) 0.0496(6) Uani 1 1 d .
HT1G H 1.2562 -0.0169 0.0005 0.060 Uiso 1 1 calc R
HT1H H 1.3705 0.0822 0.0046 0.060 Uiso 1 1 calc R
HT1I H 1.2130 0.1176 -0.0231 0.060 Uiso 1 1 calc R
CT4 C 1.33617(19) 0.24138(16) 0.54307(15) 0.0253(4) Uani 1 1 d .
CT41 C 1.4220(2) 0.13749(18) 0.51195(18) 0.0336(4) Uani 1 1 d .
HT4A H 1.5106 0.1318 0.5487 0.040 Uiso 1 1 calc R
HT4B H 1.4422 0.1503 0.4290 0.040 Uiso 1 1 calc R
HT4C H 1.3672 0.0648 0.5386 0.040 Uiso 1 1 calc R
CT42 C 1.4219(2) 0.35692(19) 0.4978(2) 0.0413(5) Uani 1 1 d .
HT4D H 1.3651 0.4232 0.5120 0.050 Uiso 1 1 calc R
HT4E H 1.4462 0.3655 0.4156 0.050 Uiso 1 1 calc R
HT4F H 1.5082 0.3548 0.5372 0.050 Uiso 1 1 calc R
CT43 C 1.3106(3) 0.2222(2) 0.67531(18) 0.0451(6) Uani 1 1 d .
HT4G H 1.2582 0.1488 0.7044 0.054 Uiso 1 1 calc R
HT4H H 1.2562 0.2871 0.6959 0.054 Uiso 1 1 calc R
HT4I H 1.4013 0.2187 0.7088 0.054 Uiso 1 1 calc R

loop_
_atom_site_aniso_label
_atom_site_aniso_U_11
_atom_site_aniso_U_22
_atom_site_aniso_U_33
_atom_site_aniso_U_23
_atom_site_aniso_U_13
_atom_site_aniso_U_12
Al1 0.0401(3) 0.0242(3) 0.0234(3) -0.0062(2) -0.0112(2) 0.0045(2)
C11 0.086(2) 0.0466(14) 0.0366(12) -0.0133(10) -0.0296(12) 0.0175(13)
Al2 0.0346(3) 0.0553(4) 0.0349(3) -0.0238(3) 0.0136(3) -0.0148(3)
C21 0.114(3) 0.092(2) 0.0335(13) -0.0188(14) 0.0270(15) -0.059(2)
C22 0.0290(13) 0.110(3) 0.110(3) -0.067(2) 0.0106(14) -0.0022(14)
Al3 0.0360(3) 0.0189(3) 0.0230(3) -0.0045(2) 0.0002(2) -0.0060(2)
C31 0.0595(14) 0.0241(9) 0.0383(11) -0.0091(8) -0.0053(10) -0.0057(9)
Al4 0.0192(3) 0.0283(3) 0.0295(3) -0.0034(2) -0.0025(2) 0.0040(2)
C41 0.0397(12) 0.0446(12) 0.0477(13) -0.0150(10) -0.0031(10) 0.0192(10)
C42 0.0246(10) 0.0560(15) 0.0648(16) 0.0076(12) -0.0017(10) -0.0092(10)
C1 0.0243(8) 0.0213(8) 0.0244(8) -0.0092(6) -0.0041(6) 0.0020(6)
C2 0.0156(7) 0.0191(7) 0.0236(8) -0.0046(6) -0.0035(6) -0.0009(5)
C3 0.0177(7) 0.0195(7) 0.0196(7) -0.0043(6) -0.0015(6) -0.0004(6)
C4 0.0221(8) 0.0235(8) 0.0203(8) -0.0060(6) -0.0010(6) 0.0034(6)
CT1 0.0376(10) 0.0258(9) 0.0332(10) -0.0152(8) -0.0081(8) 0.0047(7)
CT11 0.0558(14) 0.0320(11) 0.0511(13) -0.0170(10) -0.0156(11) 0.0175(10)
CT12 0.0498(13) 0.0308(11) 0.0678(16) -0.0235(11) -0.0154(11) -0.0046(9)
CT13 0.0727(17) 0.0446(13) 0.0397(12) -0.0263(10) -0.0087(11) 0.0128(12)
CT4 0.0270(9) 0.0256(8) 0.0263(9) -0.0099(7) -0.0083(7) 0.0056(7)
CT41 0.0287(9) 0.0355(10) 0.0416(11) -0.0155(9) -0.0129(8) 0.0117(8)
CT42 0.0387(11) 0.0338(11) 0.0556(13) -0.0126(10) -0.0204(10) -0.0042(9)
CT43 0.0530(14) 0.0592(15) 0.0275(10) -0.0151(10) -0.0151(9) 0.0169(11)

loop_
_atom_type_symbol
_atom_type_description
_atom_type_scat_dispersion_real
_atom_type_scat_dispersion_imag
_atom_type_scat_source
C C 0.0033 0.0016 'International Tables Vol C Tables 4.2.6.8 and 6.1.1.4'
H H 0.0000 0.0000 'International Tables Vol C Tables 4.2.6.8 and 6.1.1.4'
Al Al 0.0645 0.0514 'International Tables Vol C Tables 4.2.6.8 and 6.1.1.4'

loop_
_geom_angle_atom_site_label_1
_geom_angle_atom_site_label_2
_geom_angle_atom_site_label_3
_geom_angle
C11 Al1 C1 131.50(9)
C11 Al1 Al3 140.71(8)
C1 Al1 Al3 75.87(5)
C11 Al1 H1 111.8(7)
C1 Al1 H1 102.5(7)
Al3 Al1 H1 29.4(7)
C11 Al1 H2 106.8(7)
C1 Al1 H2 104.7(7)
Al3 Al1 H2 87.4(6)
H1 Al1 H2 92.5(9)
Al1 C11 H11A 109.5
Al1 C11 H11B 109.5
H11A C11 H11B 109.5
Al1 C11 H11C 109.5
H11A C11 H11C 109.5
H11B C11 H11C 109.5
C22 Al2 C21 117.23(16)
C22 Al2 C1 118.30(13)
C21 Al2 C1 114.74(11)
C22 Al2 H3 99.7(7)
C21 Al2 H3 101.6(7)
C1 Al2 H3 100.3(7)
Al2 C21 H21A 109.5
Al2 C21 H21B 109.5
H21A C21 H21B 109.5
Al2 C21 H21C 109.5
H21A C21 H21C 109.5
H21B C21 H21C 109.5
Al2 C22 H22A 109.5
Al2 C22 H22B 109.5
H22A C22 H22B 109.5
Al2 C22 H22C 109.5
H22A C22 H22C 109.5
H22B C22 H22C 109.5
C31 Al3 C3 131.53(9)
C31 Al3 Al1 136.45(8)
C3 Al3 Al1 74.38(5)
C31 Al3 H1 109.4(6)
C3 Al3 H1 100.2(6)
Al1 Al3 H1 28.3(6)
C31 Al3 H3 111.3(7)
C3 Al3 H3 102.9(7)
Al1 Al3 H3 89.9(7)
H1 Al3 H3 95.4(9)
Al3 C31 H31A 109.5
Al3 C31 H31B 109.5
H31A C31 H31B 109.5
Al3 C31 H31C 109.5
H31A C31 H31C 109.5
H31B C31 H31C 109.5
C42 Al4 C41 119.24(11)
C42 Al4 C3 112.91(9)
C41 Al4 C3 112.86(9)
C42 Al4 H2 107.1(7)
C41 Al4 H2 103.2(6)
C3 Al4 H2 98.6(6)
Al4 C41 H41A 109.5
Al4 C41 H41B 109.5
H41A C41 H41B 109.5
Al4 C41 H41C 109.5
H41A C41 H41C 109.5
H41B C41 H41C 109.5
Al4 C42 H42A 109.5
Al4 C42 H42B 109.5
H42A C42 H42B 109.5
Al4 C42 H42C 109.5
H42A C42 H42C 109.5
H42B C42 H42C 109.5
C2 C1 CT1 114.99(15)
C2 C1 Al1 104.80(11)
CT1 C1 Al1 115.27(12)
C2 C1 Al2 109.85(11)
CT1 C1 Al2 112.73(12)
Al1 C1 Al2 97.62(8)
C3 C2 C1 128.10(15)
C3 C2 H21 116.0
C1 C2 H21 116.0
C2 C3 C4 116.22(14)
C2 C3 Al3 111.78(11)
C4 C3 Al3 123.25(11)
C2 C3 Al4 100.13(10)
C4 C3 Al4 98.61(10)
Al3 C3 Al4 101.04(7)
C3 C4 CT4 117.85(14)
C3 C4 H4A 107.8
CT4 C4 H4A 107.8
C3 C4 H4B 107.8
CT4 C4 H4B 107.8
H4A C4 H4B 107.2
CT12 CT1 CT13 108.61(18)
CT12 CT1 CT11 108.36(18)
CT13 CT1 CT11 107.31(18)
CT12 CT1 C1 109.89(15)
CT13 CT1 C1 110.49(17)
CT11 CT1 C1 112.07(15)
CT1 CT11 HT1A 109.5
CT1 CT11 HT1B 109.5
HT1A CT11 HT1B 109.5
CT1 CT11 HT1C 109.5
HT1A CT11 HT1C 109.5
HT1B CT11 HT1C 109.5
CT1 CT12 HT1D 109.5
CT1 CT12 HT1E 109.5
HT1D CT12 HT1E 109.5
CT1 CT12 HT1F 109.5
HT1D CT12 HT1F 109.5
HT1E CT12 HT1F 109.5
CT1 CT13 HT1G 109.5
CT1 CT13 HT1H 109.5
HT1G CT13 HT1H 109.5
CT1 CT13 HT1I 109.5
HT1G CT13 HT1I 109.5
HT1H CT13 HT1I 109.5
CT41 CT4 CT43 108.79(16)
CT41 CT4 CT42 109.25(17)
CT43 CT4 CT42 109.17(17)
CT41 CT4 C4 111.04(14)
CT43 CT4 C4 107.26(15)
CT42 CT4 C4 111.27(15)
CT4 CT41 HT4A 109.5
CT4 CT41 HT4B 109.5
HT4A CT41 HT4B 109.5
CT4 CT41 HT4C 109.5
HT4A CT41 HT4C 109.5
HT4B CT41 HT4C 109.5
CT4 CT42 HT4D 109.5
CT4 CT42 HT4E 109.5
HT4D CT42 HT4E 109.5
CT4 CT42 HT4F 109.5
HT4D CT42 HT4F 109.5
HT4E CT42 HT4F 109.5
CT4 CT43 HT4G 109.5
CT4 CT43 HT4H 109.5
HT4G CT43 HT4H 109.5
CT4 CT43 HT4I 109.5
HT4G CT43 HT4I 109.5
HT4H CT43 HT4I 109.5

loop_
_geom_bond_atom_site_label_1
_geom_bond_atom_site_label_2
_geom_bond_distance
Al1 C11 1.938(2)
Al1 C1 1.9995(18)
Al1 Al3 2.9711(8)
Al1 H1 1.666(19)
Al1 H2 1.690(19)
C11 H11A 0.9599
C11 H11B 0.9599
C11 H11C 0.9599
Al2 C22 1.954(3)
Al2 C21 1.970(3)
Al2 C1 2.0734(18)
Al2 H3 1.79(2)
C21 H21A 0.9599
C21 H21B 0.9599
C21 H21C 0.9599
C22 H22A 0.9599
C22 H22B 0.9599
C22 H22C 0.9599
Al3 C31 1.941(2)
Al3 C3 1.9724(17)
Al3 H1 1.726(19)
Al3 H3 1.70(2)
C31 H31A 0.9599
C31 H31B 0.9599
C31 H31C 0.9599
Al4 C42 1.949(2)
Al4 C41 1.957(2)
Al4 C3 2.0968(17)
Al4 H2 1.705(19)
C41 H41A 0.9599
C41 H41B 0.9599
C41 H41C 0.9599
C42 H42A 0.9599
C42 H42B 0.9599
C42 H42C 0.9599
C1 C2 1.426(2)
C1 CT1 1.567(2)
C2 C3 1.413(2)
C2 H21 0.9600
C3 C4 1.542(2)
C4 CT4 1.546(2)
C4 H4A 0.9600
C4 H4B 0.9600
CT1 CT12 1.529(3)
CT1 CT13 1.532(3)
CT1 CT11 1.536(3)
CT11 HT1A 0.9599
CT11 HT1B 0.9599
CT11 HT1C 0.9599
CT12 HT1D 0.9599
CT12 HT1E 0.9599
CT12 HT1F 0.9599
CT13 HT1G 0.9599
CT13 HT1H 0.9599
CT13 HT1I 0.9599
CT4 CT41 1.522(2)
CT4 CT43 1.526(3)
CT4 CT42 1.524(3)
CT41 HT4A 0.9599
CT41 HT4B 0.9599
CT41 HT4C 0.9599
CT42 HT4D 0.9599
CT42 HT4E 0.9599
CT42 HT4F 0.9599
CT43 HT4G 0.9599
CT43 HT4H 0.9599
CT43 HT4I 0.9599

loop_
_geom_torsion_atom_site_label_1
_geom_torsion_atom_site_label_2
_geom_torsion_atom_site_label_3
_geom_torsion_atom_site_label_4
_geom_torsion
C11 Al1 Al3 C31 33.92(18)
C1 Al1 Al3 C31 174.39(12)
C11 Al1 Al3 C3 168.76(15)
C1 Al1 Al3 C3 -50.77(7)
C11 Al1 C1 C2 -160.92(15)
Al3 Al1 C1 C2 51.63(10)
C11 Al1 C1 CT1 -33.5(2)
Al3 Al1 C1 CT1 179.08(13)
C11 Al1 C1 Al2 86.14(14)
Al3 Al1 C1 Al2 -61.30(5)
C22 Al2 C1 C2 68.34(16)
C21 Al2 C1 C2 -146.54(15)
C22 Al2 C1 CT1 -61.31(16)
C21 Al2 C1 CT1 83.80(17)
C22 Al2 C1 Al1 177.15(11)
C21 Al2 C1 Al1 -37.74(14)
CT1 C1 C2 C3 -167.42(16)
Al1 C1 C2 C3 -39.8(2)
Al2 C1 C2 C3 64.16(19)
C1 C2 C3 C4 -169.70(15)
C1 C2 C3 Al3 -20.9(2)
C1 C2 C3 Al4 85.37(17)
C31 Al3 C3 C2 -175.61(13)
Al1 Al3 C3 C2 45.14(10)
C31 Al3 C3 C4 -29.41(19)
Al1 Al3 C3 C4 -168.67(13)
C31 Al3 C3 Al4 78.67(13)
Al1 Al3 C3 Al4 -60.59(5)
C42 Al4 C3 C2 62.44(14)
C41 Al4 C3 C2 -158.65(12)
C42 Al4 C3 C4 -56.32(14)
C41 Al4 C3 C4 82.59(13)
C42 Al4 C3 Al3 177.20(10)
C41 Al4 C3 Al3 -43.89(11)
C2 C3 C4 CT4 78.93(19)
Al3 C3 C4 CT4 -65.91(18)
Al4 C3 C4 CT4 -175.23(12)
C2 C1 CT1 CT12 66.1(2)
Al1 C1 CT1 CT12 -56.0(2)
Al2 C1 CT1 CT12 -166.91(14)
C2 C1 CT1 CT13 -174.05(17)
Al1 C1 CT1 CT13 63.83(19)
Al2 C1 CT1 CT13 -47.08(19)
C2 C1 CT1 CT11 -54.4(2)
Al1 C1 CT1 CT11 -176.55(15)
Al2 C1 CT1 CT11 72.54(19)
C3 C4 CT4 CT41 -64.0(2)
C3 C4 CT4 CT43 177.27(16)
C3 C4 CT4 CT42 57.9(2)
